data_7050637
loop_
_publ_author_name
'Manuel R. Bermejo'
'Rosa Pedrido'
'Ana M. Gonz\'alez-Noya'
'Mar\'ia J. Romero'
'Miguel V\'azquez'
'Lorenzo Sorace'

_publ_section_title
;
 Conformational rearrangement of
 2,6-bis(1-salicyloylhydrazonoethyl)pyridine (H4daps) on complexation.
 Synthesis and X-ray characterisation of H4daps and its copper helicate
 complex [Cu(H2daps)(H2O)]2&#x00B7;2CH3CN
;
_journal_issue 12
_journal_name_full 'New J. Chem.'
_journal_page_first 1753
_journal_page_last 1759
_journal_paper_doi 10.1039/b305354g
_journal_volume 27
_journal_year 2003
_chemical_formula_sum 'C50 H48 Cu2 N12 O10'
_chemical_formula_weight 1104.08
_chemical_name_common Cudaps
_chemical_name_systematic
;
Cudaps
;
_space_group_IT_number 15
_symmetry_cell_setting monoclinic
_symmetry_space_group_name_Hall '-C 2yc'
_symmetry_space_group_name_H-M 'C 1 2/c 1'
_atom_sites_solution_hydrogens geom
_atom_sites_solution_primary direct
_atom_sites_solution_secondary difmap
_audit_creation_method SHELXL-97
_cell_angle_alpha 90.000(3)
_cell_angle_beta 129.566(3)
_cell_angle_gamma 90.000(3)
_cell_formula_units_Z 4
_cell_length_a 23.936(4)
_cell_length_b 14.650(2)
_cell_length_c 18.069(3)
_cell_measurement_reflns_used 709
_cell_measurement_temperature 293(2)
_cell_measurement_theta_max 26.12
_cell_measurement_theta_min 2.71
_cell_volume 4884.5(13)
_computing_cell_refinement 'BRUKER Smart'
_computing_data_collection 'BRUKER Smart'
_computing_molecular_graphics 'ORTEP-3 for windows (Farrugia, 1997)'
_computing_structure_refinement 'SHELXL-97 (Sheldrick, 1997)'
_computing_structure_solution 'SHELXL-97 (Sheldrick, 1997)'
_diffrn_ambient_temperature 293(2)
_diffrn_measured_fraction_theta_full 1.000
_diffrn_measured_fraction_theta_max 1.000
_diffrn_measurement_device_type 'Smart-CCD-1000 BRUKER'
_diffrn_measurement_method 'omega scans'
_diffrn_radiation_monochromator graphite
_diffrn_radiation_source 'fine-focus sealed tube'
_diffrn_radiation_type MoK\a
_diffrn_radiation_wavelength 0.71073
_diffrn_reflns_av_R_equivalents 0.0000
_diffrn_reflns_av_sigmaI/netI 0.1033
_diffrn_reflns_limit_h_max 20
_diffrn_reflns_limit_h_min -26
_diffrn_reflns_limit_k_max 16
_diffrn_reflns_limit_k_min 0
_diffrn_reflns_limit_l_max 20
_diffrn_reflns_limit_l_min 0
_diffrn_reflns_number 3521
_diffrn_reflns_theta_full 23.26
_diffrn_reflns_theta_max 23.26
_diffrn_reflns_theta_min 1.77
_diffrn_standards_decay_% 'not significant'
_exptl_absorpt_coefficient_mu 0.944
_exptl_absorpt_correction_T_max 0.945639
_exptl_absorpt_correction_T_min 0.769207
_exptl_absorpt_correction_type Sadabs
_exptl_crystal_colour yellow
_exptl_crystal_density_diffrn 1.501
_exptl_crystal_density_method 'not measured'
_exptl_crystal_description needle
_exptl_crystal_F_000 2280
_exptl_crystal_size_max 0.45
_exptl_crystal_size_mid 0.12
_exptl_crystal_size_min 0.08
_refine_diff_density_max 0.543
_refine_diff_density_min -0.757
_refine_diff_density_rms 0.092
_refine_ls_extinction_method none
_refine_ls_goodness_of_fit_ref 1.019
_refine_ls_hydrogen_treatment mixed
_refine_ls_matrix_type full
_refine_ls_number_parameters 408
_refine_ls_number_reflns 3521
_refine_ls_number_restraints 0
_refine_ls_restrained_S_all 1.019
_refine_ls_R_factor_all 0.1432
_refine_ls_R_factor_gt 0.0674
_refine_ls_shift/su_max 0.600
_refine_ls_shift/su_mean 0.045
_refine_ls_structure_factor_coef Fsqd
_refine_ls_weighting_details 'calc w=1/[\s^2^(Fo^2^)+(0.0963P)^2^+0.0000P] where P=(Fo^2^+2Fc^2^)/3'
_refine_ls_weighting_scheme calc
_refine_ls_wR_factor_gt 0.1605
_refine_ls_wR_factor_ref 0.1943
_reflns_number_gt 1759
_reflns_number_total 3521
_reflns_threshold_expression >2sigma(I)
_cod_data_source_file b305354g.txt
_cod_data_source_block be23rp1n
_cod_depositor_comments
;
The following automatic conversions were performed:
'_symmetry_cell_setting' value 'Monoclinic' changed to 'monoclinic'
according to '/home/saulius/struct/CIF-dictionaries/cif_core.dic'
dictionary named 'cif_core.dic' version 2.4.1 from 2010-06-29.

Automatic conversion script
Id: cif_fix_enum 1527 2010-12-29 10:47:43Z saulius 
;
_cod_original_sg_symbol_H-M C2/c
_cod_database_code 7050637

loop_
_symmetry_equiv_pos_as_xyz
'x, y, z'
'-x, y, -z+1/2'
'x+1/2, y+1/2, z'
'-x+1/2, y+1/2, -z+1/2'
'-x, -y, -z'
'x, -y, z-1/2'
'-x+1/2, -y+1/2, -z'
'x+1/2, -y+1/2, z-1/2'

loop_
_atom_site_label
_atom_site_type_symbol
_atom_site_fract_x
_atom_site_fract_y
_atom_site_fract_z
_atom_site_U_iso_or_equiv
_atom_site_adp_type
_atom_site_occupancy
_atom_site_symmetry_multiplicity
_atom_site_calc_flag
_atom_site_refinement_flags
_atom_site_disorder_assembly
_atom_site_disorder_group
Cu1 Cu 0.87869(6) 0.20079(7) 0.60445(8) 0.0455(4) Uani 1 1 d . . .
O1 O 0.8239(3) 0.2124(3) 0.4553(4) 0.0467(15) Uani 1 1 d . . .
N2 N 0.8784(3) 0.0748(4) 0.5654(5) 0.0410(17) Uani 1 1 d . . .
N3 N 0.9281(4) 0.1250(4) 0.7334(6) 0.0464(18) Uani 1 1 d . . .
N4 N 1.0316(4) 0.2745(4) 0.8604(5) 0.0422(17) Uani 1 1 d . . .
O1W O 0.7796(4) 0.1633(5) 0.5737(6) 0.051(2) Uani 1 1 d . . .
C1 C 0.8232(5) 0.1354(6) 0.4214(6) 0.047(2) Uani 1 1 d . . .
N1 N 0.8507(4) 0.0594(5) 0.4723(5) 0.0480(18) Uani 1 1 d . . .
C2 C 0.7885(5) 0.1256(7) 0.3179(7) 0.052(2) Uani 1 1 d . . .
C3 C 0.7804(6) 0.0407(8) 0.2768(8) 0.065(3) Uani 1 1 d . . .
O2 O 0.8016(4) -0.0374(5) 0.3254(7) 0.081(2) Uani 1 1 d . . .
C4 C 0.7471(8) 0.0365(13) 0.1787(12) 0.092(4) Uani 1 1 d . . .
C5 C 0.7259(8) 0.1130(14) 0.1272(11) 0.104(5) Uani 1 1 d . . .
C6 C 0.7307(7) 0.1981(13) 0.1624(9) 0.084(4) Uani 1 1 d . . .
C7 C 0.7630(6) 0.2022(9) 0.2599(8) 0.068(3) Uani 1 1 d . . .
C8 C 0.8934(4) 0.0065(6) 0.6218(7) 0.051(2) Uani 1 1 d . . .
C9 C 0.8836(6) -0.0923(6) 0.5909(8) 0.077(3) Uani 1 1 d . . .
H9A H 0.8395 -0.1155 0.5745 0.116 Uiso 1 1 calc R . .
H9B H 0.9239 -0.1276 0.6426 0.116 Uiso 1 1 calc R . .
H9C H 0.8814 -0.0963 0.5360 0.116 Uiso 1 1 calc R . .
C10 C 0.9173(4) 0.0341(6) 0.7140(7) 0.047(2) Uani 1 1 d . . .
C11 C 0.9286(5) -0.0282(7) 0.7815(8) 0.062(3) Uani 1 1 d . . .
C12 C 0.9502(6) 0.0030(8) 0.8676(9) 0.073(3) Uani 1 1 d . . .
C13 C 0.9630(6) 0.0923(9) 0.8879(9) 0.073(3) Uani 1 1 d . . .
C14 C 0.9535(4) 0.1526(6) 0.8205(7) 0.046(2) Uani 1 1 d . . .
C15 C 0.9738(5) 0.2511(6) 0.8444(6) 0.043(2) Uani 1 1 d . . .
C16 C 0.9212(5) 0.3144(6) 0.8380(7) 0.068(3) Uani 1 1 d . . .
H16A H 0.9472 0.3549 0.8922 0.103 Uiso 1 1 calc R . .
H16B H 0.8873 0.2792 0.8379 0.103 Uiso 1 1 calc R . .
H16C H 0.8955 0.3494 0.7799 0.103 Uiso 1 1 calc R . .
N5 N 1.0457(3) 0.3677(4) 0.8706(5) 0.0407(17) Uani 1 1 d . . .
C17 C 1.1014(4) 0.3885(6) 0.8762(6) 0.041(2) Uani 1 1 d . . .
O3 O 1.1433(3) 0.3281(3) 0.8818(4) 0.0433(15) Uani 1 1 d . . .
C18 C 1.1158(4) 0.4854(5) 0.8753(6) 0.043(2) Uani 1 1 d . . .
O4 O 1.0212(4) 0.5362(5) 0.8772(5) 0.073(2) Uani 1 1 d . . .
C19 C 1.0744(5) 0.5546(6) 0.8744(7) 0.052(2) Uani 1 1 d . . .
C20 C 1.0876(6) 0.6466(6) 0.8667(9) 0.072(3) Uani 1 1 d . . .
C21 C 1.1406(6) 0.6678(7) 0.8625(8) 0.072(3) Uani 1 1 d . . .
C22 C 1.1828(6) 0.6016(7) 0.8664(9) 0.069(3) Uani 1 1 d . . .
C23 C 1.1700(6) 0.5118(7) 0.8728(7) 0.054(3) Uani 1 1 d . . .
N1S N 0.9662(6) 0.2303(8) 0.4027(9) 0.106(4) Uani 1 1 d . . .
C1S C 0.9422(7) 0.2944(10) 0.4006(9) 0.084(4) Uani 1 1 d . . .
C2S C 0.9070(15) 0.3767(14) 0.396(2) 0.100(6) Uani 1 1 d . . .
H1WA H 0.748(3) 0.178(4) 0.522(4) 0.000(19) Uiso 1 1 d . . .
H1WB H 0.770(4) 0.187(4) 0.597(5) 0.00(2) Uiso 1 1 d . . .
H2 H 0.817(9) -0.012(12) 0.392(13) 0.27(9) Uiso 1 1 d . . .
H4 H 0.748(6) -0.020(8) 0.164(9) 0.11(5) Uiso 1 1 d . . .
H5 H 0.708(5) 0.115(6) 0.065(8) 0.08(4) Uiso 1 1 d . . .
H6 H 0.711(6) 0.259(8) 0.143(9) 0.12(5) Uiso 1 1 d . . .
H7 H 0.760(4) 0.252(5) 0.274(5) 0.01(2) Uiso 1 1 d . . .
H11 H 0.921(4) -0.087(5) 0.755(6) 0.06(3) Uiso 1 1 d . . .
H12 H 0.949(4) -0.043(5) 0.905(6) 0.06(3) Uiso 1 1 d . . .
H13 H 0.973(3) 0.122(4) 0.934(5) 0.01(2) Uiso 1 1 d . . .
H4A H 0.997(5) 0.466(6) 0.853(6) 0.08(3) Uiso 1 1 d . . .
H20 H 1.054(5) 0.689(6) 0.861(6) 0.07(3) Uiso 1 1 d . . .
H21 H 1.146(5) 0.731(7) 0.852(6) 0.08(3) Uiso 1 1 d . . .
H22 H 1.213(4) 0.610(5) 0.855(6) 0.05(3) Uiso 1 1 d . . .
H23 H 1.192(5) 0.468(6) 0.873(6) 0.06(3) Uiso 1 1 d . . .
H2S1 H 0.894(17) 0.39(2) 0.37(2) 0.3(2) Uiso 1 1 d . . .
H2S2 H 0.936(8) 0.417(10) 0.408(11) 0.13(6) Uiso 1 1 d . . .
H2S3 H 0.876(15) 0.391(16) 0.40(2) 0.31(16) Uiso 1 1 d . . .

loop_
_atom_site_aniso_label
_atom_site_aniso_U_11
_atom_site_aniso_U_22
_atom_site_aniso_U_33
_atom_site_aniso_U_23
_atom_site_aniso_U_13
_atom_site_aniso_U_12
Cu1 0.0460(7) 0.0422(6) 0.0480(7) 0.0020(6) 0.0299(6) -0.0006(5)
O1 0.053(4) 0.039(4) 0.055(4) 0.000(3) 0.038(3) -0.002(3)
N2 0.044(4) 0.038(4) 0.041(5) 0.003(3) 0.027(4) 0.002(3)
N3 0.048(5) 0.039(4) 0.062(6) 0.001(4) 0.039(5) -0.005(3)
N4 0.047(5) 0.043(4) 0.041(4) 0.007(3) 0.031(4) -0.002(3)
O1W 0.047(5) 0.054(4) 0.047(5) 0.010(4) 0.027(5) 0.007(4)
C1 0.049(6) 0.055(6) 0.039(6) 0.002(5) 0.030(5) -0.003(5)
N1 0.052(5) 0.054(5) 0.039(5) -0.001(4) 0.029(4) -0.006(4)
C2 0.050(6) 0.067(7) 0.055(7) -0.002(5) 0.041(6) -0.007(5)
C3 0.079(8) 0.074(8) 0.054(7) -0.030(6) 0.048(7) -0.024(6)
O2 0.103(6) 0.069(5) 0.086(6) -0.024(5) 0.066(6) -0.015(4)
C4 0.098(10) 0.103(12) 0.097(12) -0.036(10) 0.073(10) -0.034(9)
C5 0.097(11) 0.169(18) 0.056(10) -0.025(11) 0.054(10) -0.042(11)
C6 0.080(9) 0.124(12) 0.055(8) 0.017(9) 0.046(7) -0.007(9)
C7 0.076(8) 0.066(8) 0.065(8) -0.007(7) 0.047(7) -0.018(7)
C8 0.043(6) 0.030(5) 0.067(7) 0.000(5) 0.029(6) 0.001(4)
C9 0.106(9) 0.033(5) 0.078(8) 0.009(5) 0.051(7) 0.005(5)
C10 0.044(6) 0.043(5) 0.049(6) 0.004(4) 0.027(5) -0.001(4)
C11 0.058(7) 0.059(7) 0.047(7) 0.002(6) 0.023(6) -0.010(5)
C12 0.083(8) 0.063(8) 0.068(9) 0.019(7) 0.046(7) 0.000(6)
C13 0.072(8) 0.085(9) 0.059(9) -0.002(7) 0.041(7) -0.009(7)
C14 0.035(5) 0.054(6) 0.049(6) 0.010(5) 0.026(5) 0.000(4)
C15 0.045(6) 0.056(6) 0.029(5) 0.001(4) 0.023(5) -0.002(4)
C16 0.050(6) 0.077(7) 0.080(8) -0.006(6) 0.042(6) -0.001(5)
N5 0.040(4) 0.038(4) 0.042(5) -0.002(3) 0.025(4) 0.006(3)
C17 0.045(6) 0.045(5) 0.039(6) 0.005(4) 0.029(5) 0.006(4)
O3 0.038(3) 0.034(3) 0.061(4) -0.008(3) 0.033(3) 0.002(2)
C18 0.045(5) 0.034(5) 0.055(6) -0.002(4) 0.034(5) 0.000(4)
O4 0.070(5) 0.050(4) 0.114(6) -0.011(4) 0.066(5) 0.004(4)
C19 0.056(6) 0.040(5) 0.065(7) -0.006(5) 0.041(6) 0.000(5)
C20 0.073(8) 0.035(6) 0.112(10) 0.002(6) 0.062(8) 0.010(5)
C21 0.085(9) 0.039(6) 0.095(9) 0.011(6) 0.058(8) 0.003(6)
C22 0.076(8) 0.053(7) 0.098(9) 0.001(6) 0.066(8) -0.003(6)
C23 0.069(7) 0.039(6) 0.075(8) -0.002(5) 0.056(6) -0.004(5)
N1S 0.125(10) 0.076(8) 0.107(9) 0.003(7) 0.069(8) -0.005(7)
C1S 0.103(10) 0.071(9) 0.084(9) -0.001(8) 0.063(8) -0.013(8)
C2S 0.112(14) 0.101(13) 0.109(15) -0.018(10) 0.081(13) -0.028(10)

loop_
_atom_type_symbol
_atom_type_description
_atom_type_scat_dispersion_real
_atom_type_scat_dispersion_imag
_atom_type_scat_source
C C 0.0033 0.0016 'International Tables Vol C Tables 4.2.6.8 and 6.1.1.4'
H H 0.0000 0.0000 'International Tables Vol C Tables 4.2.6.8 and 6.1.1.4'
Cu Cu 0.3201 1.2651 'International Tables Vol C Tables 4.2.6.8 and 6.1.1.4'
N N 0.0061 0.0033 'International Tables Vol C Tables 4.2.6.8 and 6.1.1.4'
O O 0.0106 0.0060 'International Tables Vol C Tables 4.2.6.8 and 6.1.1.4'

loop_
_geom_angle_atom_site_label_1
_geom_angle_atom_site_label_2
_geom_angle_atom_site_label_3
_geom_angle
_geom_angle_site_symmetry_1
_geom_angle_site_symmetry_3
_geom_angle_publ_flag
N2 Cu1 O3 167.6(2) . 2_756 ?
N2 Cu1 N4 111.0(3) . 2_756 ?
O3 Cu1 N4 77.4(2) 2_756 2_756 ?
N2 Cu1 O1 76.3(2) . . ?
O3 Cu1 O1 94.8(2) 2_756 . ?
N4 Cu1 O1 91.6(2) 2_756 . ?
N2 Cu1 N3 77.1(3) . . ?
O3 Cu1 N3 111.0(3) 2_756 . ?
N4 Cu1 N3 100.8(2) 2_756 . ?
O1 Cu1 N3 153.2(2) . . ?
N2 Cu1 O1W 85.1(3) . . ?
O3 Cu1 O1W 86.3(3) 2_756 . ?
N4 Cu1 O1W 163.8(3) 2_756 . ?
O1 Cu1 O1W 90.3(3) . . ?
N3 Cu1 O1W 84.4(3) . . ?
C1 O1 Cu1 110.2(5) . . ?
C8 N2 N1 120.5(7) . . ?
C8 N2 Cu1 120.1(6) . . ?
N1 N2 Cu1 118.6(5) . . ?
C14 N3 C10 118.0(7) . . ?
C14 N3 Cu1 130.3(6) . . ?
C10 N3 Cu1 110.3(6) . . ?
C15 N4 N5 115.7(7) . . ?
C15 N4 Cu1 133.2(6) . 2_756 ?
N5 N4 Cu1 110.4(4) . 2_756 ?
O1 C1 N1 124.2(8) . . ?
O1 C1 C2 120.7(8) . . ?
N1 C1 C2 115.1(8) . . ?
C1 N1 N2 110.5(7) . . ?
C7 C2 C3 118.3(10) . . ?
C7 C2 C1 119.8(9) . . ?
C3 C2 C1 122.0(9) . . ?
O2 C3 C4 117.8(12) . . ?
O2 C3 C2 123.2(10) . . ?
C4 C3 C2 119.0(13) . . ?
C5 C4 C3 120.0(14) . . ?
C4 C5 C6 123.9(15) . . ?
C5 C6 C7 116.0(14) . . ?
C6 C7 C2 122.8(13) . . ?
N2 C8 C10 113.5(8) . . ?
N2 C8 C9 122.9(9) . . ?
C10 C8 C9 123.5(8) . . ?
N3 C10 C11 120.8(9) . . ?
N3 C10 C8 116.5(8) . . ?
C11 C10 C8 122.6(9) . . ?
C12 C11 C10 119.6(10) . . ?
C13 C12 C11 119.5(11) . . ?
C12 C13 C14 119.7(12) . . ?
N3 C14 C13 122.2(10) . . ?
N3 C14 C15 116.9(7) . . ?
C13 C14 C15 120.9(10) . . ?
N4 C15 C14 115.8(8) . . ?
N4 C15 C16 126.1(8) . . ?
C14 C15 C16 117.9(7) . . ?
C17 N5 N4 112.8(6) . . ?
O3 C17 N5 123.3(7) . . ?
O3 C17 C18 119.3(7) . . ?
N5 C17 C18 117.4(7) . . ?
C17 O3 Cu1 113.4(5) . 2_756 ?
C23 C18 C19 117.7(8) . . ?
C23 C18 C17 120.3(8) . . ?
C19 C18 C17 121.9(8) . . ?
O4 C19 C20 118.4(8) . . ?
O4 C19 C18 122.3(8) . . ?
C20 C19 C18 119.2(9) . . ?
C21 C20 C19 120.1(10) . . ?
C20 C21 C22 121.4(10) . . ?
C23 C22 C21 119.0(11) . . ?
C22 C23 C18 122.5(10) . . ?
N1S C1S C2S 177.1(17) . . ?

loop_
_geom_bond_atom_site_label_1
_geom_bond_atom_site_label_2
_geom_bond_distance
_geom_bond_site_symmetry_2
_geom_bond_publ_flag
Cu1 N2 1.975(6) . ?
Cu1 O3 1.997(5) 2_756 ?
Cu1 N4 2.107(6) 2_756 ?
Cu1 O1 2.124(6) . ?
Cu1 N3 2.133(7) . ?
Cu1 O1W 2.134(7) . ?
O1 C1 1.278(9) . ?
N2 C8 1.304(10) . ?
N2 N1 1.378(9) . ?
N3 C14 1.339(10) . ?
N3 C10 1.359(10) . ?
N4 C15 1.266(9) . ?
N4 N5 1.391(8) . ?
N4 Cu1 2.107(6) 2_756 ?
C1 N1 1.323(10) . ?
C1 C2 1.493(12) . ?
C2 C7 1.383(14) . ?
C2 C3 1.398(13) . ?
C3 O2 1.331(12) . ?
C3 C4 1.408(17) . ?
C4 C5 1.33(2) . ?
C5 C6 1.37(2) . ?
C6 C7 1.403(15) . ?
C8 C10 1.433(12) . ?
C8 C9 1.515(11) . ?
C10 C11 1.405(12) . ?
C11 C12 1.368(14) . ?
C12 C13 1.340(15) . ?
C13 C14 1.401(13) . ?
C14 C15 1.495(11) . ?
C15 C16 1.510(11) . ?
N5 C17 1.307(9) . ?
C17 O3 1.291(9) . ?
C17 C18 1.464(11) . ?
O3 Cu1 1.997(5) 2_756 ?
C18 C23 1.381(11) . ?
C18 C19 1.411(11) . ?
O4 C19 1.335(10) . ?
C19 C20 1.410(12) . ?
C20 C21 1.355(14) . ?
C21 C22 1.371(13) . ?
C22 C23 1.371(13) . ?
N1S C1S 1.090(14) . ?
C1S C2S 1.44(2) . ?
